data_4334869
loop_
_publ_author_name
'Zhu-Yan Zhang'
'Zhao-Peng Deng'
'Li-Hua Huo'
'Hui Zhao'
'Shan Gao'

_publ_section_title
;
 Well-Designed Strategy To Construct Helical Silver(I) Coordination
 Polymers from Flexible Unsymmetrical Bis(pyridyl) Ligands: Syntheses,
 Structures, and Properties
;
_journal_name_full 'Inorganic Chemistry'
_journal_page_first 5914
_journal_page_last 5923
_journal_paper_doi 10.1021/ic400055t
_journal_volume 52
_journal_year 2013
_chemical_formula_moiety 'C11 H11 Ag N3, Cl O4'
_chemical_formula_sum 'C11 H11 Ag Cl N3 O4'
_chemical_formula_weight 392.55
_chemical_name_systematic
; 
 ? 
;
_space_group_IT_number 14
_symmetry_cell_setting monoclinic
_symmetry_space_group_name_Hall '-P 2ybc'
_symmetry_space_group_name_H-M 'P 1 21/c 1'
_atom_sites_solution_hydrogens geom
_atom_sites_solution_primary direct
_atom_sites_solution_secondary difmap
_audit_creation_method SHELXL-97
_cell_angle_alpha 90.00
_cell_angle_beta 90.19(3)
_cell_angle_gamma 90.00
_cell_formula_units_Z 4
_cell_length_a 8.0592(16)
_cell_length_b 16.813(3)
_cell_length_c 10.417(2)
_cell_measurement_reflns_used 8997
_cell_measurement_temperature 295(2)
_cell_measurement_theta_max 25.00
_cell_measurement_theta_min 3.12
_cell_volume 1411.5(5)
_computing_cell_refinement RAPID-AUTO
_computing_data_collection 'RAPID-AUTO (Rigaku Corporation, 1998)'
_computing_data_reduction 'CrystalStructure (Rigaku/MSC and Rigaku Corporation, 2002)'
_computing_molecular_graphics SHELXL-97
_computing_structure_refinement 'ORTEP-II (Johnson, 1976)'
_computing_structure_solution 'SHELXS-97 (Sheldrick, 1997)'
_diffrn_ambient_temperature 295(2)
_diffrn_detector_area_resol_mean 10.000
_diffrn_measured_fraction_theta_full 0.998
_diffrn_measured_fraction_theta_max 0.998
_diffrn_measurement_device_type 'Rigaku RAXIS-RAPID'
_diffrn_measurement_method \w
_diffrn_radiation_monochromator graphite
_diffrn_radiation_source 'fine-focus sealed tube'
_diffrn_radiation_type MoK\a
_diffrn_radiation_wavelength 0.71073
_diffrn_reflns_av_R_equivalents 0.0448
_diffrn_reflns_av_sigmaI/netI 0.0364
_diffrn_reflns_limit_h_max 9
_diffrn_reflns_limit_h_min -9
_diffrn_reflns_limit_k_max 20
_diffrn_reflns_limit_k_min -20
_diffrn_reflns_limit_l_max 12
_diffrn_reflns_limit_l_min -11
_diffrn_reflns_number 10827
_diffrn_reflns_theta_full 25.01
_diffrn_reflns_theta_max 25.01
_diffrn_reflns_theta_min 3.11
_diffrn_standards_decay_% 0
_diffrn_standards_interval_count 0
_diffrn_standards_interval_time 0
_diffrn_standards_number 0
_exptl_absorpt_coefficient_mu 1.632
_exptl_absorpt_correction_T_max 0.8037
_exptl_absorpt_correction_T_min 0.7467
_exptl_absorpt_correction_type multi-scan
_exptl_absorpt_process_details 'ABSCOR (Higashi, 1995)'
_exptl_crystal_colour colorless
_exptl_crystal_density_diffrn 1.847
_exptl_crystal_description prism
_exptl_crystal_F_000 776
_exptl_crystal_size_max 0.19
_exptl_crystal_size_mid 0.16
_exptl_crystal_size_min 0.14
_refine_diff_density_max 1.302
_refine_diff_density_min -0.887
_refine_diff_density_rms 0.136
_refine_ls_extinction_method none
_refine_ls_goodness_of_fit_ref 1.057
_refine_ls_hydrogen_treatment constr
_refine_ls_matrix_type full
_refine_ls_number_parameters 181
_refine_ls_number_reflns 2487
_refine_ls_number_restraints 0
_refine_ls_restrained_S_all 1.057
_refine_ls_R_factor_all 0.0675
_refine_ls_R_factor_gt 0.0639
_refine_ls_shift/su_max 0.000
_refine_ls_shift/su_mean 0.000
_refine_ls_structure_factor_coef Fsqd
_refine_ls_weighting_details 'calc w=1/[\s^2^(Fo^2^)+(0.0853P)^2^+8.7818P] where P=(Fo^2^+2Fc^2^)/3'
_refine_ls_weighting_scheme calc
_refine_ls_wR_factor_gt 0.1838
_refine_ls_wR_factor_ref 0.1858
_reflns_number_gt 2228
_reflns_number_total 2487
_reflns_threshold_expression >2sigma(I)
_cod_data_source_file ic400055t_si_002_7.cif
_cod_data_source_block complex7
_cod_original_sg_symbol_H-M 'P 21/c'
_cod_database_code 4334869

loop_
_symmetry_equiv_pos_as_xyz
'x, y, z'
'-x, y+1/2, -z+1/2'
'-x, -y, -z'
'x, -y-1/2, z-1/2'

loop_
_atom_site_label
_atom_site_type_symbol
_atom_site_fract_x
_atom_site_fract_y
_atom_site_fract_z
_atom_site_U_iso_or_equiv
_atom_site_adp_type
_atom_site_occupancy
_atom_site_symmetry_multiplicity
_atom_site_calc_flag
_atom_site_refinement_flags
Ag1 Ag 0.73614(9) 0.44171(3) 0.09886(6) 0.0592(3) Uani 1 1 d .
Cl1 Cl 0.7693(3) 0.56237(14) -0.1953(3) 0.0699(6) Uani 1 1 d .
O1 O 0.6495(12) 0.5523(5) -0.0997(9) 0.100(3) Uani 1 1 d .
O2 O 0.9164(16) 0.5519(11) -0.1337(19) 0.222(9) Uani 1 1 d .
O3 O 0.7636(15) 0.5046(9) -0.2885(12) 0.157(5) Uani 1 1 d .
O4 O 0.766(3) 0.6363(9) -0.2430(18) 0.278(13) Uani 1 1 d .
N1 N 0.7089(9) 0.5404(4) 0.2303(8) 0.0623(18) Uani 1 1 d .
N2 N 0.4943(9) 0.7862(4) 0.4609(8) 0.0670(19) Uani 1 1 d .
H2N H 0.5021 0.8237 0.4051 0.080 Uiso 1 1 calc R
N3 N 0.2396(8) 0.8364(4) 0.5153(6) 0.0535(15) Uani 1 1 d .
C1 C 0.5801(13) 0.5875(5) 0.2193(10) 0.069(2) Uani 1 1 d .
H1A H 0.5042 0.5772 0.1539 0.082 Uiso 1 1 calc R
C2 C 0.5508(12) 0.6505(5) 0.2978(9) 0.067(2) Uani 1 1 d .
H2A H 0.4569 0.6817 0.2852 0.081 Uiso 1 1 calc R
C3 C 0.6586(10) 0.6680(5) 0.3948(9) 0.060(2) Uani 1 1 d .
C4 C 0.7934(12) 0.6180(7) 0.4087(10) 0.081(3) Uani 1 1 d .
H4A H 0.8708 0.6278 0.4731 0.097 Uiso 1 1 calc R
C5 C 0.8140(12) 0.5557(6) 0.3307(13) 0.082(3) Uani 1 1 d .
H5A H 0.9029 0.5216 0.3452 0.098 Uiso 1 1 calc R
C6 C 0.6362(12) 0.7373(6) 0.4858(11) 0.075(3) Uani 1 1 d .
H6A H 0.6279 0.7166 0.5725 0.090 Uiso 1 1 calc R
H6B H 0.7347 0.7703 0.4821 0.090 Uiso 1 1 calc R
C7 C 0.3467(11) 0.7754(5) 0.5229(8) 0.0575(19) Uani 1 1 d .
C8 C 0.3113(14) 0.7058(6) 0.5911(11) 0.077(3) Uani 1 1 d .
H8A H 0.3869 0.6640 0.5936 0.092 Uiso 1 1 calc R
C9 C 0.1660(14) 0.7006(6) 0.6528(11) 0.081(3) Uani 1 1 d .
H9A H 0.1390 0.6539 0.6959 0.097 Uiso 1 1 calc R
C10 C 0.0558(13) 0.7635(7) 0.6533(12) 0.085(3) Uani 1 1 d .
H10A H -0.0413 0.7618 0.7012 0.102 Uiso 1 1 calc R
C11 C 0.0959(12) 0.8287(6) 0.5799(10) 0.073(2) Uani 1 1 d .
H11A H 0.0193 0.8700 0.5746 0.087 Uiso 1 1 calc R

loop_
_atom_site_aniso_label
_atom_site_aniso_U_11
_atom_site_aniso_U_22
_atom_site_aniso_U_33
_atom_site_aniso_U_23
_atom_site_aniso_U_13
_atom_site_aniso_U_12
Ag1 0.0716(5) 0.0450(4) 0.0610(5) -0.0061(3) 0.0025(3) 0.0026(3)
Cl1 0.0641(14) 0.0704(14) 0.0753(15) 0.0067(11) 0.0163(11) -0.0005(10)
O1 0.105(6) 0.086(5) 0.110(7) -0.001(4) 0.044(5) -0.002(4)
O2 0.084(8) 0.33(3) 0.248(18) -0.111(16) -0.024(10) 0.021(10)
O3 0.142(9) 0.182(12) 0.147(10) -0.080(9) 0.044(8) -0.020(8)
O4 0.47(3) 0.137(12) 0.224(17) 0.107(12) 0.17(2) 0.068(16)
N1 0.064(4) 0.052(4) 0.071(5) -0.006(3) 0.001(4) 0.010(3)
N2 0.070(5) 0.056(4) 0.075(5) -0.006(4) 0.009(4) 0.005(3)
N3 0.058(4) 0.044(3) 0.059(4) -0.002(3) 0.008(3) -0.003(3)
C1 0.080(6) 0.055(5) 0.071(6) -0.008(4) -0.008(5) 0.006(5)
C2 0.071(5) 0.062(5) 0.070(6) -0.006(4) -0.010(4) 0.016(4)
C3 0.051(4) 0.064(5) 0.066(5) -0.003(4) -0.002(4) -0.002(4)
C4 0.056(5) 0.115(9) 0.071(6) -0.034(6) -0.020(4) 0.020(5)
C5 0.050(5) 0.068(6) 0.127(10) -0.016(6) -0.013(6) 0.023(4)
C6 0.070(6) 0.069(6) 0.086(7) -0.025(5) -0.007(5) 0.013(5)
C7 0.065(5) 0.047(4) 0.061(5) -0.003(4) 0.003(4) -0.006(4)
C8 0.089(7) 0.050(5) 0.091(7) 0.007(5) -0.010(6) 0.001(5)
C9 0.081(7) 0.067(6) 0.095(7) 0.026(5) -0.009(6) -0.017(5)
C10 0.066(6) 0.093(8) 0.096(8) 0.022(6) 0.004(5) -0.003(6)
C11 0.060(5) 0.075(6) 0.083(6) 0.014(5) 0.011(5) -0.005(4)

loop_
_atom_type_symbol
_atom_type_description
_atom_type_scat_dispersion_real
_atom_type_scat_dispersion_imag
_atom_type_scat_source
C C 0.0033 0.0016 'International Tables Vol C Tables 4.2.6.8 and 6.1.1.4'
H H 0.0000 0.0000 'International Tables Vol C Tables 4.2.6.8 and 6.1.1.4'
N N 0.0061 0.0033 'International Tables Vol C Tables 4.2.6.8 and 6.1.1.4'
O O 0.0106 0.0060 'International Tables Vol C Tables 4.2.6.8 and 6.1.1.4'
Cl Cl 0.1484 0.1585 'International Tables Vol C Tables 4.2.6.8 and 6.1.1.4'
Ag Ag -0.8971 1.1015 'International Tables Vol C Tables 4.2.6.8 and 6.1.1.4'

loop_
_geom_angle_atom_site_label_1
_geom_angle_atom_site_label_2
_geom_angle_atom_site_label_3
_geom_angle
_geom_angle_site_symmetry_1
_geom_angle_site_symmetry_3
N3 Ag1 N1 174.4(3) 2_645 .
O4 Cl1 O2 108.1(15) . .
O4 Cl1 O3 113.2(11) . .
O2 Cl1 O3 105.6(9) . .
O4 Cl1 O1 111.3(9) . .
O2 Cl1 O1 104.5(9) . .
O3 Cl1 O1 113.3(6) . .
C1 N1 C5 116.2(8) . .
C1 N1 Ag1 119.4(6) . .
C5 N1 Ag1 124.4(6) . .
C7 N2 C6 122.2(8) . .
C7 N2 H2N 118.9 . .
C6 N2 H2N 118.9 . .
C7 N3 C11 116.8(7) . .
C7 N3 Ag1 127.2(5) . 2_655
C11 N3 Ag1 115.9(6) . 2_655
N1 C1 C2 123.9(9) . .
N1 C1 H1A 118.1 . .
C2 C1 H1A 118.1 . .
C1 C2 C3 120.2(9) . .
C1 C2 H2A 119.9 . .
C3 C2 H2A 119.9 . .
C2 C3 C4 116.4(9) . .
C2 C3 C6 123.7(8) . .
C4 C3 C6 119.9(8) . .
C5 C4 C3 120.9(9) . .
C5 C4 H4A 119.6 . .
C3 C4 H4A 119.6 . .
C4 C5 N1 122.3(8) . .
C4 C5 H5A 118.8 . .
N1 C5 H5A 118.8 . .
N2 C6 C3 115.2(8) . .
N2 C6 H6A 108.5 . .
C3 C6 H6A 108.5 . .
N2 C6 H6B 108.5 . .
C3 C6 H6B 108.5 . .
H6A C6 H6B 107.5 . .
N3 C7 N2 115.4(7) . .
N3 C7 C8 122.5(8) . .
N2 C7 C8 122.1(9) . .
C9 C8 C7 118.5(9) . .
C9 C8 H8A 120.7 . .
C7 C8 H8A 120.7 . .
C8 C9 C10 121.0(9) . .
C8 C9 H9A 119.5 . .
C10 C9 H9A 119.5 . .
C11 C10 C9 117.2(10) . .
C11 C10 H10A 121.4 . .
C9 C10 H10A 121.4 . .
N3 C11 C10 123.9(9) . .
N3 C11 H11A 118.1 . .
C10 C11 H11A 118.1 . .

loop_
_geom_bond_atom_site_label_1
_geom_bond_atom_site_label_2
_geom_bond_distance
_geom_bond_site_symmetry_2
Ag1 N3 2.142(6) 2_645
Ag1 N1 2.163(7) .
Cl1 O4 1.338(12) .
Cl1 O2 1.358(14) .
Cl1 O3 1.374(11) .
Cl1 O1 1.400(8) .
N1 C1 1.310(12) .
N1 C5 1.368(14) .
N2 C7 1.367(11) .
N2 C6 1.432(12) .
N2 H2N 0.8600 .
N3 C7 1.344(11) .
N3 C11 1.348(11) .
N3 Ag1 2.142(6) 2_655
C1 C2 1.359(13) .
C1 H1A 0.9300 .
C2 C3 1.363(12) .
C2 H2A 0.9300 .
C3 C4 1.381(13) .
C3 C6 1.512(12) .
C4 C5 1.335(14) .
C4 H4A 0.9300 .
C5 H5A 0.9300 .
C6 H6A 0.9700 .
C6 H6B 0.9700 .
C7 C8 1.399(13) .
C8 C9 1.340(16) .
C8 H8A 0.9300 .
C9 C10 1.381(16) .
C9 H9A 0.9300 .
C10 C11 1.376(14) .
C10 H10A 0.9300 .
C11 H11A 0.9300 .

loop_
_geom_hbond_atom_site_label_D
_geom_hbond_atom_site_label_H
_geom_hbond_atom_site_label_A
_geom_hbond_distance_DH
_geom_hbond_distance_HA
_geom_hbond_distance_DA
_geom_hbond_angle_DHA
_geom_hbond_site_symmetry_A
N2 H2N O1 0.86 2.40 3.056(11) 133.5 4_576

loop_
_geom_torsion_atom_site_label_1
_geom_torsion_atom_site_label_2
_geom_torsion_atom_site_label_3
_geom_torsion_atom_site_label_4
_geom_torsion
_geom_torsion_site_symmetry_1
C5 N1 C1 C2 2.4(15) .
Ag1 N1 C1 C2 179.3(8) .
N1 C1 C2 C3 0.1(16) .
C1 C2 C3 C4 -1.1(15) .
C1 C2 C3 C6 179.5(10) .
C2 C3 C4 C5 -0.5(17) .
C6 C3 C4 C5 178.9(11) .
C3 C4 C5 N1 3.2(19) .
C1 N1 C5 C4 -4.1(16) .
Ag1 N1 C5 C4 179.2(9) .
C7 N2 C6 C3 95.4(11) .
C2 C3 C6 N2 -2.0(15) .
C4 C3 C6 N2 178.7(10) .
C11 N3 C7 N2 -177.4(8) .
Ag1 N3 C7 N2 7.3(11) 2_655
C11 N3 C7 C8 1.7(13) .
Ag1 N3 C7 C8 -173.6(7) 2_655
C6 N2 C7 N3 163.7(8) .
C6 N2 C7 C8 -15.4(13) .
N3 C7 C8 C9 -1.1(15) .
N2 C7 C8 C9 177.9(10) .
C7 C8 C9 C10 -2.3(17) .
C8 C9 C10 C11 4.9(18) .
C7 N3 C11 C10 1.1(15) .
Ag1 N3 C11 C10 177.0(9) 2_655
C9 C10 C11 N3 -4.4(18) .
